data_4329585
loop_
_publ_author_name
'Scott R. Daly'
'Do Young Kim'
'Gregory S. Girolami'

_publ_contact_author_address
;Department of Chemistry, Box 4-6
University of Illinois at Urbana-Champaign
600 South Mathews
Urbana, IL 61801
;
_publ_contact_author_email girolami@scs.illinois.edu
_publ_contact_author_fax '(217) 333-2685'
_publ_contact_author_name 'Gregory S. Girolami'
_publ_contact_author_phone '(217) 333-2729'
_publ_section_title
;
 Lanthanide N,N-Dimethylaminodiboranates as a New Class of Highly Volatile
 Chemical Vapor Deposition Precursors
;
_journal_name_full 'Inorganic Chemistry'
_journal_page_first 7050
_journal_page_last 7065
_journal_paper_doi 10.1021/ic201852j
_journal_volume 51
_journal_year 2012
_chemical_formula_sum 'C10 H44 B6 Gd N3 O'
_chemical_formula_weight 444.59
_chemical_name_systematic
; 
 ? 
;
_space_group_IT_number 29
_symmetry_cell_setting orthorhombic
_symmetry_space_group_name_Hall 'P 2c -2ac'
_symmetry_space_group_name_H-M 'P c a 21'
_atom_sites_solution_hydrogens geom
_atom_sites_solution_primary direct
_atom_sites_solution_secondary difmap
_audit_creation_method SHELXL-97
_cell_angle_alpha 90.00
_cell_angle_beta 90.00
_cell_angle_gamma 90.00
_cell_formula_units_Z 8
_cell_length_a 21.946(5)
_cell_length_b 10.398(2)
_cell_length_c 20.609(4)
_cell_measurement_reflns_used 8646
_cell_measurement_temperature 193(2)
_cell_measurement_theta_max 25.39
_cell_measurement_theta_min 1.86
_cell_volume 4702.9(17)
_computing_cell_refinement 'Bruker APEX'
_computing_data_collection 'Bruker APEX'
_computing_data_reduction 'Bruker SAINT'
_computing_molecular_graphics 'Bruker SHELXTL'
_computing_publication_material 'Bruker SHELXTL'
_computing_structure_refinement 'SHELXL-97 (Sheldrick, 1997)'
_computing_structure_solution 'SHELXS-97 (Sheldrick, 1990)'
_diffrn_ambient_temperature 193(2)
_diffrn_detector_area_resol_mean 8.33
_diffrn_measured_fraction_theta_full 0.999
_diffrn_measured_fraction_theta_max 0.999
_diffrn_measurement_device_type 'CCD area detector'
_diffrn_measurement_method 'psi and omega scans'
_diffrn_radiation_monochromator graphite
_diffrn_radiation_source 'fine-focus sealed tube'
_diffrn_radiation_type MoK\a
_diffrn_radiation_wavelength 0.71073
_diffrn_reflns_av_R_equivalents 0.0776
_diffrn_reflns_av_sigmaI/netI 0.0928
_diffrn_reflns_limit_h_max 26
_diffrn_reflns_limit_h_min -26
_diffrn_reflns_limit_k_max 12
_diffrn_reflns_limit_k_min -12
_diffrn_reflns_limit_l_max 24
_diffrn_reflns_limit_l_min -24
_diffrn_reflns_number 46341
_diffrn_reflns_theta_full 25.39
_diffrn_reflns_theta_max 25.39
_diffrn_reflns_theta_min 1.86
_exptl_absorpt_coefficient_mu 2.819
_exptl_absorpt_correction_T_max 0.71672
_exptl_absorpt_correction_T_min 0.42931
_exptl_absorpt_correction_type integration
_exptl_absorpt_process_details SHELXTL/XPREP
_exptl_crystal_colour colorless
_exptl_crystal_density_diffrn 1.256
_exptl_crystal_description prism
_exptl_crystal_F_000 1816
_exptl_crystal_size_max 0.24
_exptl_crystal_size_mid 0.20
_exptl_crystal_size_min 0.14
_refine_diff_density_max 0.887
_refine_diff_density_min -0.524
_refine_diff_density_rms 0.072
_refine_ls_abs_structure_details 'Flack H D (1983), Acta Cryst. A39, 876-881'
_refine_ls_abs_structure_Flack -0.018(11)
_refine_ls_extinction_method none
_refine_ls_goodness_of_fit_ref 0.777
_refine_ls_hydrogen_treatment constr
_refine_ls_matrix_type full
_refine_ls_number_parameters 401
_refine_ls_number_reflns 8646
_refine_ls_number_restraints 1
_refine_ls_restrained_S_all 0.777
_refine_ls_R_factor_all 0.0487
_refine_ls_R_factor_gt 0.0280
_refine_ls_shift/su_max 0.002
_refine_ls_shift/su_mean 0.000
_refine_ls_structure_factor_coef Fsqd
_refine_ls_weighting_details 'calc w=1/[\s^2^(Fo^2^)+(0.0214P)^2^+0.0000P] where P=(Fo^2^+2Fc^2^)/3'
_refine_ls_weighting_scheme calc
_refine_ls_wR_factor_gt 0.0539
_refine_ls_wR_factor_ref 0.0555
_reflns_number_gt 5829
_reflns_number_total 8646
_reflns_threshold_expression >2sigma(I)
_cod_data_source_file ic201852j_si_002_09.cif
_cod_data_source_block f52b_face
_cod_original_cell_volume 4702.8(17)
_cod_database_code 4329585

loop_
_symmetry_equiv_pos_as_xyz
'x, y, z'
'-x, -y, z+1/2'
'x+1/2, -y, z'
'-x+1/2, y, z+1/2'

loop_
_atom_site_label
_atom_site_type_symbol
_atom_site_fract_x
_atom_site_fract_y
_atom_site_fract_z
_atom_site_U_iso_or_equiv
_atom_site_adp_type
_atom_site_occupancy
_atom_site_symmetry_multiplicity
_atom_site_calc_flag
_atom_site_refinement_flags
_atom_site_disorder_assembly
_atom_site_disorder_group
Gd1 Gd 0.497502(15) 0.39080(3) 0.997891(18) 0.03512(7) Uani 1 1 d . . .
B1 B 0.4319(4) 0.2008(7) 0.9298(4) 0.045(2) Uani 1 1 d . . .
H1A H 0.4291 0.1938 0.9854 0.054 Uiso 1 1 d R . .
H1B H 0.4771 0.2485 0.9152 0.054 Uiso 1 1 d R . .
H1C H 0.4294 0.0993 0.9078 0.054 Uiso 1 1 d R . .
B2 B 0.3803(4) 0.4174(7) 0.9393(4) 0.047(2) Uani 1 1 d . . .
H2A H 0.3388 0.4770 0.9233 0.056 Uiso 1 1 d R . .
H2B H 0.4243 0.4702 0.9249 0.056 Uiso 1 1 d R . .
H2C H 0.3792 0.4038 0.9947 0.056 Uiso 1 1 d R . .
N1 N 0.3780(2) 0.2815(5) 0.9046(2) 0.0404(13) Uani 1 1 d . . .
C1 C 0.3822(3) 0.2970(7) 0.8325(3) 0.061(2) Uani 1 1 d . . .
H1D H 0.3813 0.2122 0.8118 0.092 Uiso 1 1 calc R . .
H1E H 0.4204 0.3406 0.8214 0.092 Uiso 1 1 calc R . .
H1F H 0.3477 0.3484 0.8170 0.092 Uiso 1 1 calc R . .
C2 C 0.3196(3) 0.2151(7) 0.9200(3) 0.059(2) Uani 1 1 d . . .
H2D H 0.3188 0.1309 0.8987 0.088 Uiso 1 1 calc R . .
H2E H 0.2854 0.2672 0.9044 0.088 Uiso 1 1 calc R . .
H2F H 0.3162 0.2036 0.9670 0.088 Uiso 1 1 calc R . .
B3 B 0.4759(4) 0.6095(7) 1.0766(4) 0.050(2) Uani 1 1 d . . .
H3A H 0.4715 0.7188 1.0838 0.061 Uiso 1 1 d R . .
H3B H 0.4429 0.5766 1.0366 0.061 Uiso 1 1 d R . .
H3C H 0.5251 0.5849 1.0617 0.061 Uiso 1 1 d R . .
B4 B 0.4714(3) 0.3922(7) 1.1316(4) 0.044(2) Uani 1 1 d . . .
H4A H 0.5213 0.3746 1.1173 0.053 Uiso 1 1 d R . .
H4B H 0.4399 0.3546 1.0912 0.053 Uiso 1 1 d R . .
H4C H 0.4608 0.3389 1.1792 0.053 Uiso 1 1 d R . .
N2 N 0.4600(2) 0.5400(5) 1.1418(2) 0.0394(13) Uani 1 1 d . . .
C3 C 0.3949(3) 0.5634(6) 1.1586(3) 0.062(2) Uani 1 1 d . . .
H3D H 0.3846 0.5158 1.1982 0.094 Uiso 1 1 calc R . .
H3E H 0.3689 0.5341 1.1229 0.094 Uiso 1 1 calc R . .
H3F H 0.3885 0.6555 1.1659 0.094 Uiso 1 1 calc R . .
C4 C 0.4989(3) 0.5889(6) 1.1951(3) 0.0632(19) Uani 1 1 d . . .
H4D H 0.4937 0.6822 1.1990 0.095 Uiso 1 1 calc R . .
H4E H 0.5417 0.5694 1.1857 0.095 Uiso 1 1 calc R . .
H4F H 0.4871 0.5475 1.2359 0.095 Uiso 1 1 calc R . .
B5 B 0.5469(4) 0.5467(8) 0.8974(4) 0.055(2) Uani 1 1 d . . .
H5A H 0.5221 0.5820 0.9432 0.066 Uiso 1 1 d R . .
H5B H 0.5264 0.4502 0.8811 0.066 Uiso 1 1 d R . .
H5C H 0.5413 0.6214 0.8567 0.066 Uiso 1 1 d R . .
B6 B 0.6219(4) 0.4236(8) 0.9676(5) 0.061(3) Uani 1 1 d . . .
H6A H 0.6724 0.4017 0.9776 0.073 Uiso 1 1 d R . .
H6B H 0.5980 0.3317 0.9498 0.073 Uiso 1 1 d R . .
H6C H 0.5991 0.4590 1.0145 0.073 Uiso 1 1 d R . .
N3 N 0.6169(3) 0.5306(5) 0.9131(3) 0.0543(16) Uani 1 1 d . . .
C5 C 0.6438(4) 0.6536(6) 0.9354(4) 0.070(2) Uani 1 1 d . . .
H5D H 0.6867 0.6402 0.9467 0.105 Uiso 1 1 calc R . .
H5E H 0.6216 0.6843 0.9737 0.105 Uiso 1 1 calc R . .
H5F H 0.6408 0.7177 0.9007 0.105 Uiso 1 1 calc R . .
C6 C 0.6500(3) 0.4899(7) 0.8542(3) 0.081(3) Uani 1 1 d . . .
H6D H 0.6428 0.5522 0.8193 0.122 Uiso 1 1 calc R . .
H6E H 0.6354 0.4050 0.8406 0.122 Uiso 1 1 calc R . .
H6F H 0.6937 0.4854 0.8636 0.122 Uiso 1 1 calc R . .
O1 O 0.54104(18) 0.1839(4) 1.0333(2) 0.0437(11) Uani 1 1 d . . .
C7 C 0.5825(3) 0.1059(7) 0.9974(5) 0.083(2) Uani 1 1 d . . .
H7A H 0.6251 0.1326 1.0059 0.100 Uiso 1 1 calc R . .
H7B H 0.5745 0.1134 0.9503 0.100 Uiso 1 1 calc R . .
C8 C 0.5722(4) -0.0299(7) 1.0200(4) 0.088(3) Uani 1 1 d . . .
H8A H 0.5398 -0.0724 0.9943 0.105 Uiso 1 1 calc R . .
H8B H 0.6100 -0.0814 1.0170 0.105 Uiso 1 1 calc R . .
C9 C 0.5533(4) -0.0133(7) 1.0876(4) 0.078(2) Uani 1 1 d . . .
H9A H 0.5890 -0.0004 1.1163 0.093 Uiso 1 1 calc R . .
H9B H 0.5297 -0.0882 1.1031 0.093 Uiso 1 1 calc R . .
C10 C 0.5145(3) 0.1054(6) 1.0846(4) 0.061(2) Uani 1 1 d . . .
H10A H 0.4717 0.0830 1.0742 0.073 Uiso 1 1 calc R . .
H10B H 0.5153 0.1518 1.1266 0.073 Uiso 1 1 calc R . .
Gd2 Gd 0.274455(13) 0.98299(2) 0.197522(17) 0.03504(8) Uani 1 1 d . . .
B21 B 0.2172(3) 0.7416(7) 0.2075(5) 0.052(2) Uani 1 1 d . . .
H21A H 0.2190 0.6329 0.1972 0.062 Uiso 1 1 d R . .
H21B H 0.2643 0.7763 0.2244 0.062 Uiso 1 1 d R . .
H21C H 0.2036 0.7954 0.1609 0.062 Uiso 1 1 d R . .
B22 B 0.1692(4) 0.9197(7) 0.2753(4) 0.058(2) Uani 1 1 d . . .
H22A H 0.1560 0.9761 0.2294 0.069 Uiso 1 1 d R . .
H22B H 0.2172 0.9503 0.2918 0.069 Uiso 1 1 d R . .
H22C H 0.1347 0.9412 0.3159 0.069 Uiso 1 1 d R . .
N21 N 0.1687(2) 0.7710(5) 0.2611(2) 0.0431(14) Uani 1 1 d . . .
C21 C 0.1832(4) 0.6981(7) 0.3204(3) 0.070(2) Uani 1 1 d . . .
H21D H 0.1532 0.7182 0.3542 0.105 Uiso 1 1 calc R . .
H21E H 0.2240 0.7219 0.3357 0.105 Uiso 1 1 calc R . .
H21F H 0.1821 0.6058 0.3110 0.105 Uiso 1 1 calc R . .
C22 C 0.1078(3) 0.7316(7) 0.2381(3) 0.077(3) Uani 1 1 d . . .
H22D H 0.1083 0.6397 0.2274 0.116 Uiso 1 1 calc R . .
H22E H 0.0971 0.7812 0.1993 0.116 Uiso 1 1 calc R . .
H22F H 0.0776 0.7476 0.2722 0.116 Uiso 1 1 calc R . .
B23 B 0.2524(3) 1.2530(7) 0.2088(5) 0.045(2) Uani 1 1 d . . .
H23A H 0.3022 1.2205 0.2024 0.054 Uiso 1 1 d R . .
H23B H 0.2253 1.1738 0.2349 0.054 Uiso 1 1 d R . .
H23C H 0.2511 1.3459 0.2390 0.054 Uiso 1 1 d R . .
B24 B 0.2293(4) 1.1495(6) 0.0988(4) 0.047(2) Uani 1 1 d . . .
H24A H 0.2128 1.1678 0.0466 0.057 Uiso 1 1 d R . .
H24B H 0.1997 1.0714 0.1224 0.057 Uiso 1 1 d R . .
H24C H 0.2793 1.1160 0.0977 0.057 Uiso 1 1 d R . .
N22 N 0.2244(2) 1.2783(4) 0.1403(2) 0.0421(13) Uani 1 1 d . . .
C23 C 0.2587(3) 1.3801(6) 0.1056(4) 0.061(2) Uani 1 1 d . . .
H23D H 0.2415 1.3918 0.0621 0.092 Uiso 1 1 calc R . .
H23E H 0.3016 1.3548 0.1020 0.092 Uiso 1 1 calc R . .
H23F H 0.2557 1.4609 0.1298 0.092 Uiso 1 1 calc R . .
C24 C 0.1597(3) 1.3173(7) 0.1459(3) 0.057(2) Uani 1 1 d . . .
H24D H 0.1567 1.3953 0.1724 0.086 Uiso 1 1 calc R . .
H24E H 0.1363 1.2481 0.1664 0.086 Uiso 1 1 calc R . .
H24F H 0.1431 1.3345 0.1026 0.086 Uiso 1 1 calc R . .
B25 B 0.4010(3) 0.9660(6) 0.2057(4) 0.0398(19) Uani 1 1 d . . .
H25A H 0.4476 0.9535 0.1809 0.048 Uiso 1 1 d R . .
H25B H 0.3762 1.0528 0.1834 0.048 Uiso 1 1 d R . .
H25C H 0.3723 0.8747 0.1980 0.048 Uiso 1 1 d R . .
B26 B 0.3466(3) 0.9916(7) 0.3123(4) 0.049(2) Uani 1 1 d . . .
H26A H 0.3213 0.8964 0.3033 0.059 Uiso 1 1 d R . .
H26B H 0.3184 1.0754 0.2917 0.059 Uiso 1 1 d R . .
H26C H 0.3533 1.0060 0.3671 0.059 Uiso 1 1 d R . .
N23 N 0.4108(2) 0.9885(5) 0.2788(2) 0.0436(14) Uani 1 1 d . . .
C25 C 0.4483(3) 0.8836(7) 0.3056(4) 0.075(2) Uani 1 1 d . . .
H25D H 0.4291 0.8008 0.2957 0.113 Uiso 1 1 calc R . .
H25E H 0.4516 0.8939 0.3528 0.113 Uiso 1 1 calc R . .
H25F H 0.4890 0.8865 0.2862 0.113 Uiso 1 1 calc R . .
C26 C 0.4448(3) 1.1113(7) 0.2901(4) 0.076(2) Uani 1 1 d . . .
H26D H 0.4507 1.1240 0.3368 0.114 Uiso 1 1 calc R . .
H26E H 0.4215 1.1834 0.2723 0.114 Uiso 1 1 calc R . .
H26F H 0.4846 1.1067 0.2686 0.114 Uiso 1 1 calc R . .
O2 O 0.30032(19) 0.8787(4) 0.09323(19) 0.0437(11) Uani 1 1 d . B .
C27 C 0.3551(3) 0.9086(7) 0.0557(3) 0.0548(19) Uani 1 1 d . B .
H27A H 0.3919 0.8765 0.0783 0.066 Uiso 1 1 calc R . .
H27B H 0.3591 1.0026 0.0496 0.066 Uiso 1 1 calc R . .
C28 C 0.3479(3) 0.8433(8) -0.0080(4) 0.072(2) Uani 1 1 d . . .
H28A H 0.3422 0.9082 -0.0426 0.086 Uiso 1 1 calc R A 1
H28B H 0.3851 0.7932 -0.0181 0.086 Uiso 1 1 calc R A 1
C29A C 0.299(3) 0.764(7) -0.006(2) 0.11(2) Uani 0.38(5) 1 d P B 1
H29A H 0.3117 0.6740 0.0028 0.136 Uiso 0.38(5) 1 calc PR B 1
H29B H 0.2763 0.7659 -0.0475 0.136 Uiso 0.38(5) 1 calc PR B 1
C29B C 0.2795(8) 0.849(3) -0.0171(7) 0.060(6) Uani 0.62(5) 1 d P B 2
H29C H 0.2659 0.9362 -0.0301 0.071 Uiso 0.62(5) 1 calc PR B 2
H29D H 0.2652 0.7855 -0.0494 0.071 Uiso 0.62(5) 1 calc PR B 2
C30 C 0.2586(4) 0.8156(9) 0.0505(4) 0.089(3) Uani 1 1 d . . .
H30A H 0.2278 0.8769 0.0340 0.107 Uiso 1 1 calc R B 1
H30B H 0.2375 0.7443 0.0730 0.107 Uiso 1 1 calc R B 1

loop_
_atom_site_aniso_label
_atom_site_aniso_U_11
_atom_site_aniso_U_22
_atom_site_aniso_U_33
_atom_site_aniso_U_23
_atom_site_aniso_U_13
_atom_site_aniso_U_12
Gd1 0.03844(16) 0.02868(13) 0.03823(14) -0.0016(2) 0.00171(18) 0.00116(17)
B1 0.042(5) 0.038(5) 0.054(5) -0.011(4) 0.003(4) -0.005(4)
B2 0.039(6) 0.045(5) 0.055(6) -0.001(4) -0.003(4) 0.008(4)
N1 0.033(3) 0.047(3) 0.041(3) -0.008(3) -0.001(3) -0.008(3)
C1 0.065(5) 0.073(5) 0.045(5) -0.004(4) -0.006(4) -0.005(4)
C2 0.039(5) 0.058(5) 0.080(6) -0.008(4) -0.003(4) 0.002(4)
B3 0.047(5) 0.040(5) 0.065(6) -0.010(5) -0.002(4) 0.004(4)
B4 0.053(5) 0.041(5) 0.039(5) 0.001(4) -0.001(4) 0.005(4)
N2 0.042(4) 0.037(3) 0.039(3) -0.006(3) 0.004(3) 0.001(3)
C3 0.049(5) 0.051(5) 0.088(6) -0.019(4) 0.012(4) -0.005(4)
C4 0.065(5) 0.063(5) 0.061(5) -0.021(5) 0.007(9) -0.001(3)
B5 0.055(6) 0.059(6) 0.050(6) 0.010(5) 0.002(5) -0.017(5)
B6 0.055(7) 0.042(5) 0.086(7) 0.002(5) 0.005(5) 0.002(5)
N3 0.056(4) 0.051(4) 0.056(4) -0.009(3) 0.009(3) -0.014(3)
C5 0.071(6) 0.058(5) 0.080(6) -0.001(5) -0.001(4) -0.021(5)
C6 0.093(6) 0.090(6) 0.060(5) -0.020(5) 0.040(4) -0.030(6)
O1 0.042(3) 0.029(2) 0.060(3) 0.002(2) 0.004(2) 0.012(2)
C7 0.096(6) 0.069(5) 0.086(6) 0.017(6) 0.034(6) 0.043(5)
C8 0.117(8) 0.041(5) 0.105(8) -0.009(5) 0.007(5) 0.019(5)
C9 0.085(6) 0.048(5) 0.100(7) 0.016(5) 0.018(5) 0.017(5)
C10 0.067(6) 0.044(4) 0.071(5) 0.016(4) 0.008(4) 0.007(4)
Gd2 0.03737(15) 0.03075(15) 0.03699(15) -0.0032(2) -0.00110(19) 0.00278(16)
B21 0.053(6) 0.040(4) 0.062(7) -0.018(5) -0.005(5) 0.001(4)
B22 0.061(6) 0.037(5) 0.075(7) -0.003(4) 0.011(5) -0.002(4)
N21 0.047(4) 0.039(3) 0.044(3) 0.000(3) 0.000(3) -0.010(3)
C21 0.096(7) 0.055(5) 0.060(6) 0.014(4) 0.004(5) -0.015(5)
C22 0.066(6) 0.065(6) 0.100(7) 0.002(5) -0.008(5) -0.018(5)
B23 0.045(5) 0.033(4) 0.056(8) 0.004(5) -0.002(4) 0.006(3)
B24 0.048(5) 0.035(4) 0.059(6) 0.003(4) -0.005(5) 0.004(4)
N22 0.039(3) 0.036(3) 0.051(4) 0.005(3) 0.008(3) 0.008(3)
C23 0.066(6) 0.035(4) 0.082(6) 0.011(4) 0.007(4) -0.002(4)
C24 0.040(5) 0.054(5) 0.078(6) -0.003(4) -0.001(4) 0.014(4)
B25 0.047(4) 0.036(4) 0.036(5) -0.002(4) 0.001(4) 0.005(3)
B26 0.059(6) 0.044(5) 0.045(5) 0.004(4) -0.008(4) -0.001(5)
N23 0.039(3) 0.041(4) 0.050(3) 0.002(3) -0.010(2) 0.003(3)
C25 0.075(6) 0.080(6) 0.071(6) 0.004(5) -0.019(5) 0.023(5)
C26 0.074(6) 0.067(5) 0.086(6) -0.015(5) -0.015(5) -0.022(5)
O2 0.045(3) 0.048(3) 0.038(3) -0.005(2) 0.002(2) -0.003(2)
C27 0.050(5) 0.060(5) 0.055(5) -0.004(4) 0.005(4) -0.001(4)
C28 0.070(5) 0.105(7) 0.041(5) -0.016(5) 0.006(5) 0.004(5)
C29A 0.18(4) 0.11(4) 0.06(2) -0.05(3) 0.06(3) -0.09(4)
C29B 0.087(11) 0.064(13) 0.027(8) -0.011(8) -0.006(7) -0.006(9)
C30 0.092(7) 0.127(8) 0.047(6) -0.036(6) 0.002(4) -0.041(6)

loop_
_atom_type_symbol
_atom_type_description
_atom_type_scat_dispersion_real
_atom_type_scat_dispersion_imag
_atom_type_scat_source
C C 0.0033 0.0016 'International Tables Vol C Tables 4.2.6.8 and 6.1.1.4'
H H 0.0000 0.0000 'International Tables Vol C Tables 4.2.6.8 and 6.1.1.4'
B B 0.0013 0.0007 'International Tables Vol C Tables 4.2.6.8 and 6.1.1.4'
N N 0.0061 0.0033 'International Tables Vol C Tables 4.2.6.8 and 6.1.1.4'
O O 0.0106 0.0060 'International Tables Vol C Tables 4.2.6.8 and 6.1.1.4'
Gd Gd -0.1653 3.9035 'International Tables Vol C Tables 4.2.6.8 and 6.1.1.4'

loop_
_geom_angle_atom_site_label_1
_geom_angle_atom_site_label_2
_geom_angle_atom_site_label_3
_geom_angle
O1 Gd1 B4 78.08(18)
O1 Gd1 B1 74.56(19)
B4 Gd1 B1 112.8(2)
O1 Gd1 B6 78.22(19)
B4 Gd1 B6 114.4(2)
B1 Gd1 B6 118.0(2)
O1 Gd1 B3 126.57(19)
B4 Gd1 B3 53.2(2)
B1 Gd1 B3 139.7(2)
B6 Gd1 B3 101.0(2)
O1 Gd1 B5 124.4(2)
B4 Gd1 B5 141.9(2)
B1 Gd1 B5 103.4(2)
B6 Gd1 B5 53.2(3)
B3 Gd1 B5 91.3(3)
O1 Gd1 B2 124.00(19)
B4 Gd1 B2 103.3(2)
B1 Gd1 B2 52.9(2)
B6 Gd1 B2 140.0(3)
B3 Gd1 B2 90.8(2)
B5 Gd1 B2 88.9(2)
O1 Gd1 H1A 63.7
B4 Gd1 H1A 89.0
B1 Gd1 H1A 24.1
B6 Gd1 H1A 130.1
B3 Gd1 H1A 127.1
B5 Gd1 H1A 127.5
B2 Gd1 H1A 60.3
O1 Gd1 H1B 74.6
B4 Gd1 H1B 133.5
B1 Gd1 H1B 23.3
B6 Gd1 H1B 95.8
B3 Gd1 H1B 155.2
B5 Gd1 H1B 84.3
B2 Gd1 H1B 64.8
H1A Gd1 H1B 45.2
O1 Gd1 H2B 139.6
B4 Gd1 H2B 119.0
B1 Gd1 H2B 65.1
B6 Gd1 H2B 118.5
B3 Gd1 H2B 88.3
B5 Gd1 H2B 66.1
B2 Gd1 H2B 23.0
H1A Gd1 H2B 79.4
H1B Gd1 H2B 67.6
O1 Gd1 H2C 116.1
B4 Gd1 H2C 79.7
B1 Gd1 H2C 60.9
B6 Gd1 H2C 162.6
B3 Gd1 H2C 78.8
B5 Gd1 H2C 109.4
B2 Gd1 H2C 23.8
H1A Gd1 H2C 56.8
H1B Gd1 H2C 79.6
H2B Gd1 H2C 44.2
O1 Gd1 H3B 142.6
B4 Gd1 H3B 64.6
B1 Gd1 H3B 118.2
B6 Gd1 H3B 117.2
B3 Gd1 H3B 23.6
B5 Gd1 H3B 88.5
B2 Gd1 H3B 67.3
H1A Gd1 H3B 112.6
H1B Gd1 H3B 131.6
H2B Gd1 H3B 65.8
H2C Gd1 H3B 58.0
O1 Gd1 H3C 117.3
B4 Gd1 H3C 61.8
B1 Gd1 H3C 163.3
B6 Gd1 H3C 77.5
B3 Gd1 H3C 23.8
B5 Gd1 H3C 80.2
B2 Gd1 H3C 111.4
H1A Gd1 H3C 148.1
H1B Gd1 H3C 164.2
H2B Gd1 H3C 102.7
H2C Gd1 H3C 102.4
H3B Gd1 H3C 45.1
O1 Gd1 H4A 64.7
B4 Gd1 H4A 24.1
B1 Gd1 H4A 123.0
B6 Gd1 H4A 91.4
B3 Gd1 H4A 61.9
B5 Gd1 H4A 132.0
B2 Gd1 H4A 127.3
H1A Gd1 H4A 99.6
H1B Gd1 H4A 136.1
H2B Gd1 H4A 142.2
H2C Gd1 H4A 103.6
H3B Gd1 H4A 80.4
H3C Gd1 H4A 59.1
O1 Gd1 H4B 79.9
B4 Gd1 H4B 23.5
B1 Gd1 H4B 91.2
B6 Gd1 H4B 136.6
B3 Gd1 H4B 64.3
B5 Gd1 H4B 154.0
B2 Gd1 H4B 82.9
H1A Gd1 H4B 68.6
H1B Gd1 H4B 113.7
H2B Gd1 H4B 102.3
H2C Gd1 H4B 59.2
H3B Gd1 H4B 65.6
H3C Gd1 H4B 80.0
H4A Gd1 H4B 45.3
O1 Gd1 H5A 142.4
B4 Gd1 H5A 120.8
B1 Gd1 H5A 118.2
B6 Gd1 H5A 64.5
B3 Gd1 H5A 68.5
B5 Gd1 H5A 23.2
B2 Gd1 H5A 85.5
H1A Gd1 H5A 140.0
H1B Gd1 H5A 103.5
H2B Gd1 H5A 63.4
H2C Gd1 H5A 100.0
H3B Gd1 H5A 66.0
H3C Gd1 H5A 60.7
H4A Gd1 H5A 118.5
H4B Gd1 H5A 131.1
O1 Gd1 H5B 113.1
B4 Gd1 H5B 165.5
B1 Gd1 H5B 80.1
B6 Gd1 H5B 61.6
B3 Gd1 H5B 112.7
B5 Gd1 H5B 23.8
B2 Gd1 H5B 78.6
H1A Gd1 H5B 104.1
H1B Gd1 H5B 60.5
H2B Gd1 H5B 58.9
H2C Gd1 H5B 102.1
H3B Gd1 H5B 103.9
H3C Gd1 H5B 103.9
H4A Gd1 H5B 151.8
H4B Gd1 H5B 161.2
H5A Gd1 H5B 44.7
O1 Gd1 H6B 63.9
B4 Gd1 H6B 124.8
B1 Gd1 H6B 94.7
B6 Gd1 H6B 24.0
B3 Gd1 H6B 124.9
B5 Gd1 H6B 61.0
B2 Gd1 H6B 130.7
H1A Gd1 H6B 106.4
H1B Gd1 H6B 73.7
H2B Gd1 H6B 115.9
H2C Gd1 H6B 152.3
H3B Gd1 H6B 140.2
H3C Gd1 H6B 101.2
H4A Gd1 H6B 100.8
H4B Gd1 H6B 140.1
H5A Gd1 H6B 79.3
H5B Gd1 H6B 57.9
O1 Gd1 H6C 81.6
B4 Gd1 H6C 92.8
B1 Gd1 H6C 139.8
B6 Gd1 H6C 23.6
B3 Gd1 H6C 80.4
B5 Gd1 H6C 64.8
B2 Gd1 H6C 151.8
H1A Gd1 H6C 144.1
H1B Gd1 H6C 118.9
H2B Gd1 H6C 129.1
H2C Gd1 H6C 158.3
H3B Gd1 H6C 100.4
H3C Gd1 H6C 56.6
H4A Gd1 H6C 71.6
H4B Gd1 H6C 116.1
H5A Gd1 H6C 66.3
H5B Gd1 H6C 80.2
H6B Gd1 H6C 45.4
N1 B1 Gd1 100.3(4)
N1 B1 H1A 109.2
Gd1 B1 H1A 64.8
N1 B1 H1B 109.8
Gd1 B1 H1B 52.2
H1A B1 H1B 109.5
N1 B1 H1C 109.4
Gd1 B1 H1C 149.7
H1A B1 H1C 109.5
H1B B1 H1C 109.5
N1 B2 Gd1 97.7(4)
N1 B2 H2A 109.0
Gd1 B2 H2A 152.5
N1 B2 H2B 109.7
Gd1 B2 H2B 53.1
H2A B2 H2B 109.5
N1 B2 H2C 109.7
Gd1 B2 H2C 65.7
H2A B2 H2C 109.5
H2B B2 H2C 109.5
C2 N1 C1 108.3(5)
C2 N1 B1 109.7(5)
C1 N1 B1 110.2(5)
C2 N1 B2 110.2(5)
C1 N1 B2 110.5(5)
B1 N1 B2 108.0(5)
N1 C1 H1D 109.5
N1 C1 H1E 109.5
H1D C1 H1E 109.5
N1 C1 H1F 109.5
H1D C1 H1F 109.5
H1E C1 H1F 109.5
N1 C2 H2D 109.5
N1 C2 H2E 109.5
H2D C2 H2E 109.5
N1 C2 H2F 109.5
H2D C2 H2F 109.5
H2E C2 H2F 109.5
N2 B3 Gd1 99.1(4)
N2 B3 H3A 109.1
Gd1 B3 H3A 151.8
N2 B3 H3B 109.7
Gd1 B3 H3B 57.0
H3A B3 H3B 109.5
N2 B3 H3C 109.6
Gd1 B3 H3C 60.8
H3A B3 H3C 109.5
H3B B3 H3C 109.5
N2 B4 Gd1 99.7(4)
N2 B4 H4A 109.9
Gd1 B4 H4A 63.5
N2 B4 H4B 109.5
Gd1 B4 H4B 54.0
H4A B4 H4B 109.5
N2 B4 H4C 109.0
Gd1 B4 H4C 150.9
H4A B4 H4C 109.5
H4B B4 H4C 109.5
C4 N2 C3 108.8(5)
C4 N2 B3 110.4(5)
C3 N2 B3 109.8(5)
C4 N2 B4 110.1(5)
C3 N2 B4 110.0(5)
B3 N2 B4 107.6(5)
N2 C3 H3D 109.5
N2 C3 H3E 109.5
H3D C3 H3E 109.5
N2 C3 H3F 109.5
H3D C3 H3F 109.5
H3E C3 H3F 109.5
N2 C4 H4D 109.5
N2 C4 H4E 109.5
H4D C4 H4E 109.5
N2 C4 H4F 109.5
H4D C4 H4F 109.5
H4E C4 H4F 109.5
N3 B5 Gd1 99.3(4)
N3 B5 H5A 109.0
Gd1 B5 H5A 53.4
N3 B5 H5B 110.4
Gd1 B5 H5B 64.3
H5A B5 H5B 109.5
N3 B5 H5C 109.0
Gd1 B5 H5C 151.1
H5A B5 H5C 109.5
H5B B5 H5C 109.5
N3 B6 Gd1 100.0(4)
N3 B6 H6A 109.5
Gd1 B6 H6A 150.3
N3 B6 H6B 109.1
Gd1 B6 H6B 61.8
H6A B6 H6B 109.5
N3 B6 H6C 109.9
Gd1 B6 H6C 55.2
H6A B6 H6C 109.5
H6B B6 H6C 109.5
C6 N3 C5 107.9(5)
C6 N3 B5 109.9(6)
C5 N3 B5 111.1(6)
C6 N3 B6 110.2(6)
C5 N3 B6 111.0(6)
B5 N3 B6 106.7(5)
N3 C5 H5D 109.5
N3 C5 H5E 109.5
H5D C5 H5E 109.5
N3 C5 H5F 109.5
H5D C5 H5F 109.5
H5E C5 H5F 109.5
N3 C6 H6D 109.5
N3 C6 H6E 109.5
H6D C6 H6E 109.5
N3 C6 H6F 109.5
H6D C6 H6F 109.5
H6E C6 H6F 109.5
C7 O1 C10 108.2(5)
C7 O1 Gd1 126.2(4)
C10 O1 Gd1 123.3(3)
O1 C7 C8 106.1(6)
O1 C7 H7A 110.5
C8 C7 H7A 110.5
O1 C7 H7B 110.5
C8 C7 H7B 110.5
H7A C7 H7B 108.7
C9 C8 C7 103.1(6)
C9 C8 H8A 111.2
C7 C8 H8A 111.2
C9 C8 H8B 111.2
C7 C8 H8B 111.2
H8A C8 H8B 109.1
C8 C9 C10 102.7(6)
C8 C9 H9A 111.2
C10 C9 H9A 111.2
C8 C9 H9B 111.2
C10 C9 H9B 111.2
H9A C9 H9B 109.1
O1 C10 C9 105.2(6)
O1 C10 H10A 110.7
C9 C10 H10A 110.7
O1 C10 H10B 110.7
C9 C10 H10B 110.7
H10A C10 H10B 108.8
O2 Gd2 B25 78.2(2)
O2 Gd2 B21 77.0(2)
B25 Gd2 B21 112.6(2)
O2 Gd2 B26 127.45(18)
B25 Gd2 B26 53.0(2)
B21 Gd2 B26 102.5(3)
O2 Gd2 B24 74.07(18)
B25 Gd2 B24 115.3(2)
B21 Gd2 B24 116.0(3)
B26 Gd2 B24 140.1(2)
O2 Gd2 B23 122.7(2)
B25 Gd2 B23 103.05(19)
B21 Gd2 B23 142.6(2)
B26 Gd2 B23 89.8(2)
B24 Gd2 B23 53.3(2)
O2 Gd2 B22 124.47(19)
B25 Gd2 B22 138.5(2)
B21 Gd2 B22 53.1(2)
B26 Gd2 B22 89.5(2)
B24 Gd2 B22 104.9(2)
B23 Gd2 B22 92.5(2)
O2 Gd2 H21B 79.4
B25 Gd2 H21B 91.3
B21 Gd2 H21B 22.8
B26 Gd2 H21B 83.1
B24 Gd2 H21B 136.7
B23 Gd2 H21B 155.4
B22 Gd2 H21B 64.1
O2 Gd2 H21C 63.7
B25 Gd2 H21C 124.4
B21 Gd2 H21C 24.1
B26 Gd2 H21C 126.6
B24 Gd2 H21C 92.3
B23 Gd2 H21C 131.1
B22 Gd2 H21C 60.8
H21B Gd2 H21C 44.9
O2 Gd2 H22B 141.4
B25 Gd2 H22B 118.4
B21 Gd2 H22B 64.5
B26 Gd2 H22B 67.3
B24 Gd2 H22B 119.7
B23 Gd2 H22B 89.1
B22 Gd2 H22B 22.4
H21B Gd2 H22B 66.4
H21C Gd2 H22B 79.1
O2 Gd2 H23A 113.9
B25 Gd2 H23A 79.7
B21 Gd2 H23A 165.7
B26 Gd2 H23A 78.7
B24 Gd2 H23A 61.4
B23 Gd2 H23A 23.7
B22 Gd2 H23A 113.0
H21B Gd2 H23A 161.6
H21C Gd2 H23A 151.7
H22B Gd2 H23A 103.7
O2 Gd2 H23B 138.5
B25 Gd2 H23B 118.9
B21 Gd2 H23B 121.1
B26 Gd2 H23B 87.5
B24 Gd2 H23B 64.4
B23 Gd2 H23B 23.2
B22 Gd2 H23B 69.4
H21B Gd2 H23B 132.5
H21C Gd2 H23B 116.5
H22B Gd2 H23B 67.0
H23A Gd2 H23B 44.6
O2 Gd2 H24B 76.6
B25 Gd2 H24B 137.2
B21 Gd2 H24B 94.7
B26 Gd2 H24B 152.9
B24 Gd2 H24B 23.5
B23 Gd2 H24B 64.3
B22 Gd2 H24B 84.2
H21B Gd2 H24B 117.0
H21C Gd2 H24B 72.3
H22B Gd2 H24B 102.7
H23A Gd2 H24B 79.6
H23B Gd2 H24B 65.6
O2 Gd2 H24C 60.9
B25 Gd2 H24C 92.5
B21 Gd2 H24C 125.2
B26 Gd2 H24C 130.4
B24 Gd2 H24C 23.6
B23 Gd2 H24C 61.8
B22 Gd2 H24C 128.4
H21B Gd2 H24C 138.3
H21C Gd2 H24C 101.7
H22B Gd2 H24C 142.4
H23A Gd2 H24C 58.8
H23B Gd2 H24C 79.8
H24B Gd2 H24C 44.9
O2 Gd2 H25B 79.1
B25 Gd2 H25B 24.0
B21 Gd2 H25B 134.8
B26 Gd2 H25B 64.4
B24 Gd2 H25B 93.1
B23 Gd2 H25B 82.4
B22 Gd2 H25B 153.3
H21B Gd2 H25B 114.9
H21C Gd2 H25B 139.2
H22B Gd2 H25B 130.9
H23A Gd2 H25B 58.8
H23B Gd2 H25B 102.2
H24B Gd2 H25B 116.2
H24C Gd2 H25B 71.7
O2 Gd2 H25C 66.2
B25 Gd2 H25C 24.2
B21 Gd2 H25C 88.9
B26 Gd2 H25C 61.2
B24 Gd2 H25C 126.4
B23 Gd2 H25C 127.3
B22 Gd2 H25C 126.9
H21B Gd2 H25C 68.9
H21C Gd2 H25C 100.5
H22B Gd2 H25C 113.9
H23A Gd2 H25C 103.8
H23B Gd2 H25C 141.7
H24B Gd2 H25C 140.8
H24C Gd2 H25C 103.0
H25B Gd2 H25C 46.2
O2 Gd2 H26A 119.4
B25 Gd2 H26A 61.9
B21 Gd2 H26A 78.7
B26 Gd2 H26A 23.8
B24 Gd2 H26A 163.1
B23 Gd2 H26A 110.1
B22 Gd2 H26A 76.7
H21B Gd2 H26A 59.5
H21C Gd2 H26A 102.8
H22B Gd2 H26A 57.3
H23A Gd2 H26A 102.2
H23B Gd2 H26A 101.4
H24B Gd2 H26A 160.0
H24C Gd2 H26A 151.7
H25B Gd2 H26A 80.5
H25C Gd2 H26A 58.7
O2 Gd2 H26B 142.7
B25 Gd2 H26B 64.6
B21 Gd2 H26B 118.9
B26 Gd2 H26B 23.2
B24 Gd2 H26B 118.7
B23 Gd2 H26B 66.7
B22 Gd2 H26B 87.9
H21B Gd2 H26B 103.2
H21C Gd2 H26B 141.5
H22B Gd2 H26B 66.3
H23A Gd2 H26B 58.5
H23B Gd2 H26B 65.3
H24B Gd2 H26B 129.9
H24C Gd2 H26B 115.8
H25B Gd2 H26B 65.9
H25C Gd2 H26B 79.9
H26A Gd2 H26B 44.4
N21 B21 Gd2 100.4(4)
N21 B21 H21A 110.2
Gd2 B21 H21A 147.9
N21 B21 H21B 109.6
Gd2 B21 H21B 48.7
H21A B21 H21B 109.5
N21 B21 H21C 108.5
Gd2 B21 H21C 67.7
H21A B21 H21C 109.5
H21B B21 H21C 109.5
N21 B22 Gd2 97.3(4)
N21 B22 H22A 110.3
Gd2 B22 H22A 68.2
N21 B22 H22B 109.4
Gd2 B22 H22B 50.9
H22A B22 H22B 109.5
N21 B22 H22C 108.7
Gd2 B22 H22C 152.4
H22A B22 H22C 109.5
H22B B22 H22C 109.5
C21 N21 C22 108.7(5)
C21 N21 B21 109.8(5)
C22 N21 B21 109.5(5)
C21 N21 B22 110.5(5)
C22 N21 B22 109.8(6)
B21 N21 B22 108.5(5)
N21 C21 H21D 109.5
N21 C21 H21E 109.5
H21D C21 H21E 109.5
N21 C21 H21F 109.5
H21D C21 H21F 109.5
H21E C21 H21F 109.5
N21 C22 H22D 109.5
N21 C22 H22E 109.5
H22D C22 H22E 109.5
N21 C22 H22F 109.5
H22D C22 H22F 109.5
H22E C22 H22F 109.5
N22 B23 Gd2 99.1(4)
N22 B23 H23A 108.7
Gd2 B23 H23A 62.7
N22 B23 H23B 109.9
Gd2 B23 H23B 54.7
H23A B23 H23B 109.5
N22 B23 H23C 109.8
Gd2 B23 H23C 150.8
H23A B23 H23C 109.5
H23B B23 H23C 109.5
N22 B24 Gd2 98.7(4)
N22 B24 H24A 109.9
Gd2 B24 H24A 151.3
N22 B24 H24B 109.1
Gd2 B24 H24B 57.6
H24A B24 H24B 109.5
N22 B24 H24C 109.3
Gd2 B24 H24C 59.9
H24A B24 H24C 109.5
H24B B24 H24C 109.5
C24 N22 C23 109.2(5)
C24 N22 B23 110.7(5)
C23 N22 B23 110.8(5)
C24 N22 B24 109.8(5)
C23 N22 B24 107.9(5)
B23 N22 B24 108.5(5)
N22 C23 H23D 109.5
N22 C23 H23E 109.5
H23D C23 H23E 109.5
N22 C23 H23F 109.5
H23D C23 H23F 109.5
H23E C23 H23F 109.5
N22 C24 H24D 109.5
N22 C24 H24E 109.5
H24D C24 H24E 109.5
N22 C24 H24F 109.5
H24D C24 H24F 109.5
H24E C24 H24F 109.5
N23 B25 Gd2 100.8(4)
N23 B25 H25A 109.1
Gd2 B25 H25A 150.0
N23 B25 H25B 109.7
Gd2 B25 H25B 56.9
H25A B25 H25B 109.5
N23 B25 H25C 109.7
Gd2 B25 H25C 59.9
H25A B25 H25C 109.5
H25B B25 H25C 109.5
N23 B26 Gd2 97.7(4)
N23 B26 H26A 110.2
Gd2 B26 H26A 64.6
N23 B26 H26B 109.6
Gd2 B26 H26B 54.4
H26A B26 H26B 109.5
N23 B26 H26C 108.6
Gd2 B26 H26C 153.2
H26A B26 H26C 109.5
H26B B26 H26C 109.5
C25 N23 C26 107.1(5)
C25 N23 B25 109.4(5)
C26 N23 B25 110.6(5)
C25 N23 B26 110.6(5)
C26 N23 B26 111.3(5)
B25 N23 B26 107.9(5)
N23 C25 H25D 109.5
N23 C25 H25E 109.5
H25D C25 H25E 109.5
N23 C25 H25F 109.5
H25D C25 H25F 109.5
H25E C25 H25F 109.5
N23 C26 H26D 109.5
N23 C26 H26E 109.5
H26D C26 H26E 109.5
N23 C26 H26F 109.5
H26D C26 H26F 109.5
H26E C26 H26F 109.5
C30 O2 C27 107.3(5)
C30 O2 Gd2 126.1(4)
C27 O2 Gd2 123.7(4)
O2 C27 C28 106.4(5)
O2 C27 H27A 110.4
C28 C27 H27A 110.4
O2 C27 H27B 110.4
C28 C27 H27B 110.4
H27A C27 H27B 108.6
C29A C28 C27 109.5(14)
C29A C28 C29B 41(3)
C27 C28 C29B 101.3(9)
C29A C28 H28A 109.8
C27 C28 H28A 109.8
C29B C28 H28A 76.0
C29A C28 H28B 109.8
C27 C28 H28B 109.8
C29B C28 H28B 144.3
H28A C28 H28B 108.2
C28 C29A C30 105(2)
C28 C29A H29A 110.7
C30 C29A H29A 110.7
C28 C29A H29B 110.7
C30 C29A H29B 110.7
H29A C29A H29B 108.8
C30 C29B C28 100.2(9)
C30 C29B H29C 111.7
C28 C29B H29C 111.7
C30 C29B H29D 111.7
C28 C29B H29D 111.7
H29C C29B H29D 109.5
O2 C30 C29B 105.6(10)
O2 C30 C29A 104.9(18)
C29B C30 C29A 39(2)
O2 C30 H30A 110.8
C29B C30 H30A 75.0
C29A C30 H30A 110.8
O2 C30 H30B 110.8
C29B C30 H30B 138.5
C29A C30 H30B 110.8
H30A C30 H30B 108.9

loop_
_geom_bond_atom_site_label_1
_geom_bond_atom_site_label_2
_geom_bond_distance
Gd1 O1 2.464(4)
Gd1 B4 2.814(8)
Gd1 B1 2.819(7)
Gd1 B6 2.822(9)
Gd1 B3 2.833(8)
Gd1 B5 2.845(8)
Gd1 B2 2.854(8)
Gd1 H1A 2.5522
Gd1 H1B 2.3006
Gd1 H2B 2.3501
Gd1 H2C 2.6011
Gd1 H3B 2.4089
Gd1 H3C 2.4842
Gd1 H4A 2.5211
Gd1 H4B 2.3315
Gd1 H5A 2.3479
Gd1 H5B 2.5652
Gd1 H6B 2.4943
Gd1 H6C 2.3638
B1 N1 1.541(8)
B1 H1A 1.1501
B1 H1B 1.1501
B1 H1C 1.1500
B2 N1 1.584(8)
B2 H2A 1.1501
B2 H2B 1.1501
B2 H2C 1.1501
N1 C2 1.489(7)
N1 C1 1.499(7)
C1 H1D 0.9800
C1 H1E 0.9800
C1 H1F 0.9800
C2 H2D 0.9800
C2 H2E 0.9800
C2 H2F 0.9800
B3 N2 1.565(9)
B3 H3A 1.1500
B3 H3B 1.1501
B3 H3C 1.1501
B4 N2 1.571(8)
B4 H4A 1.1500
B4 H4B 1.1501
B4 H4C 1.1500
N2 C4 1.482(8)
N2 C3 1.491(8)
C3 H3D 0.9800
C3 H3E 0.9800
C3 H3F 0.9800
C4 H4D 0.9800
C4 H4E 0.9800
C4 H4F 0.9800
B5 N3 1.578(10)
B5 H5A 1.1501
B5 H5B 1.1501
B5 H5C 1.1501
B6 N3 1.585(11)
B6 H6A 1.1500
B6 H6B 1.1501
B6 H6C 1.1501
N3 C6 1.477(8)
N3 C5 1.482(8)
C5 H5D 0.9800
C5 H5E 0.9800
C5 H5F 0.9800
C6 H6D 0.9800
C6 H6E 0.9800
C6 H6F 0.9800
O1 C7 1.426(7)
O1 C10 1.457(7)
C7 C8 1.505(9)
C7 H7A 0.9900
C7 H7B 0.9900
C8 C9 1.463(9)
C8 H8A 0.9900
C8 H8B 0.9900
C9 C10 1.501(9)
C9 H9A 0.9900
C9 H9B 0.9900
C10 H10A 0.9900
C10 H10B 0.9900
Gd2 O2 2.473(4)
Gd2 B25 2.788(7)
Gd2 B21 2.815(7)
Gd2 B26 2.847(7)
Gd2 B24 2.850(8)
Gd2 B23 2.858(7)
Gd2 B22 2.887(9)
Gd2 H21B 2.2300
Gd2 H21C 2.6058
Gd2 H22B 2.3386
Gd2 H23A 2.5456
Gd2 H23B 2.3857
Gd2 H24B 2.4359
Gd2 H24C 2.4809
Gd2 H25B 2.3652
Gd2 H25C 2.4236
Gd2 H26A 2.5720
Gd2 H26B 2.3703
B21 N21 1.565(9)
B21 H21A 1.1501
B21 H21B 1.1501
B21 H21C 1.1500
B22 N21 1.574(8)
B22 H22A 1.1500
B22 H22B 1.1501
B22 H22C 1.1501
N21 C21 1.473(7)
N21 C22 1.477(8)
C21 H21D 0.9800
C21 H21E 0.9800
C21 H21F 0.9800
C22 H22D 0.9800
C22 H22E 0.9800
C22 H22F 0.9800
B23 N22 1.562(10)
B23 H23A 1.1501
B23 H23B 1.1501
B23 H23C 1.1500
B24 N22 1.592(8)
B24 H24A 1.1501
B24 H24B 1.1501
B24 H24C 1.1501
N22 C24 1.482(8)
N22 C23 1.482(7)
C23 H23D 0.9800
C23 H23E 0.9800
C23 H23F 0.9800
C24 H24D 0.9800
C24 H24E 0.9800
C24 H24F 0.9800
B25 N23 1.540(10)
B25 H25A 1.1501
B25 H25B 1.1501
B25 H25C 1.1501
B26 N23 1.569(9)
B26 H26A 1.1501
B26 H26B 1.1500
B26 H26C 1.1501
N23 C25 1.474(8)
N23 C26 1.497(8)
C25 H25D 0.9800
C25 H25E 0.9800
C25 H25F 0.9800
C26 H26D 0.9800
C26 H26E 0.9800
C26 H26F 0.9800
O2 C30 1.429(8)
O2 C27 1.464(7)
C27 C28 1.486(9)
C27 H27A 0.9900
C27 H27B 0.9900
C28 C29A 1.36(3)
C28 C29B 1.515(17)
C28 H28A 0.9900
C28 H28B 0.9900
C29A C30 1.56(4)
C29A H29A 0.9900
C29A H29B 0.9900
C29B C30 1.507(17)
C29B H29C 0.9900
C29B H29D 0.9900
C30 H30A 0.9900
C30 H30B 0.9900
